data_7101817
loop_
_publ_author_name
'Mukhopadhyay, Uday'
'Grunert, C Matthias'
'Kusz, Joachim'
'Reiman, Sergey'
'G\"utlich, P'
'Bernal, Ivan'

_publ_section_title
;
 57Fe M\"ossbauer spectroscopy predicts superstructure for
 K0.08[Cu(II)(N,N'app)Cl]2[Fe(III)(CN)6].0.92H3O.3H2O.
;
_journal_issue 14
_journal_name_full 'Chemical communications (Cambridge, England)'
_journal_page_first 1444
_journal_page_last 1446
_journal_paper_doi 10.1039/b615130b
_journal_year 2007
_chemical_formula_sum 'C26 H63.84 Cl2 Cu2 Fe K0.08 N14 O3.92'
_chemical_formula_weight 892.43
_chemical_name_systematic
;
?
;
_space_group_IT_number 12
_symmetry_cell_setting monoclinic
_symmetry_space_group_name_Hall '-I 2y'
_symmetry_space_group_name_H-M 'I 1 2/m 1'
_atom_sites_solution_hydrogens geom
_atom_sites_solution_primary direct
_atom_sites_solution_secondary difmap
_audit_creation_method SHELXL-97
_cell_angle_alpha 90.00
_cell_angle_beta 104.11(2)
_cell_angle_gamma 90.00
_cell_formula_units_Z 2
_cell_length_a 9.7836(18)
_cell_length_b 13.967(5)
_cell_length_c 14.6155(16)
_cell_measurement_reflns_used 35
_cell_measurement_temperature 150(2)
_cell_measurement_theta_max 27
_cell_measurement_theta_min 8
_cell_volume 1936.9(8)
_computing_cell_refinement 'KM4 KUMA Diffraction'
_computing_data_collection 'KM4 KUMA Diffraction'
_computing_data_reduction 'Omnibus-BLP (E.Galdecka,2002)'
_computing_molecular_graphics 'PLATON (Spek,2003)'
_computing_publication_material 'SHELXL-97 (Sheldrick, 1997)'
_computing_structure_refinement 'SHELXL-97 (Sheldrick, 1997)'
_computing_structure_solution 'SHELXS-97 (Sheldrick, 1990)'
_diffrn_ambient_temperature 150(2)
_diffrn_detector_area_resol_mean 'point detector'
_diffrn_measured_fraction_theta_full 0.915
_diffrn_measured_fraction_theta_max 0.915
_diffrn_measurement_device_type 'KM4 KUMA Diffraction'
_diffrn_measurement_method 'profile data from \q/2\q scan'
_diffrn_radiation_monochromator graphite
_diffrn_radiation_source 'fine-focus sealed tube'
_diffrn_radiation_type MoK\a
_diffrn_radiation_wavelength 0.71073
_diffrn_reflns_av_R_equivalents 0.0230
_diffrn_reflns_av_sigmaI/netI 0.0232
_diffrn_reflns_limit_h_max 10
_diffrn_reflns_limit_h_min -10
_diffrn_reflns_limit_k_max 0
_diffrn_reflns_limit_k_min -14
_diffrn_reflns_limit_l_max 14
_diffrn_reflns_limit_l_min 0
_diffrn_reflns_number 1243
_diffrn_reflns_theta_full 22.24
_diffrn_reflns_theta_max 22.24
_diffrn_reflns_theta_min 2.05
_diffrn_standards_interval_count 60
_diffrn_standards_number 2
_exptl_absorpt_coefficient_mu 1.655
_exptl_absorpt_correction_type none
_exptl_crystal_colour black
_exptl_crystal_density_diffrn 1.530
_exptl_crystal_density_method 'not measured'
_exptl_crystal_description polyhedron
_exptl_crystal_F_000 937
_exptl_crystal_size_max 0.34
_exptl_crystal_size_mid 0.20
_exptl_crystal_size_min 0.18
_refine_diff_density_max 0.665
_refine_diff_density_min -0.824
_refine_diff_density_rms 0.097
_refine_ls_extinction_method none
_refine_ls_goodness_of_fit_ref 1.181
_refine_ls_hydrogen_treatment constr
_refine_ls_matrix_type full
_refine_ls_number_parameters 123
_refine_ls_number_reflns 1187
_refine_ls_number_restraints 0
_refine_ls_restrained_S_all 1.181
_refine_ls_R_factor_all 0.0577
_refine_ls_R_factor_gt 0.0463
_refine_ls_shift/su_max 0.001
_refine_ls_shift/su_mean 0.000
_refine_ls_structure_factor_coef Fsqd
_refine_ls_weighting_details 'calc w=1/[\s^2^(Fo^2^)+(0.0332P)^2^+24.3035P] where P=(Fo^2^+2Fc^2^)/3'
_refine_ls_weighting_scheme calc
_refine_ls_wR_factor_gt 0.1111
_refine_ls_wR_factor_ref 0.1195
_reflns_number_gt 1027
_reflns_number_total 1187
_reflns_threshold_expression >2sigma(I)
_cod_data_source_file b615130b.txt
_cod_data_source_block ber6_150
_cod_original_sg_symbol_H-M 'I 2/m'
_cod_database_code 7101817

loop_
_symmetry_equiv_pos_as_xyz
'x, y, z'
'-x, y, -z'
'x+1/2, y+1/2, z+1/2'
'-x+1/2, y+1/2, -z+1/2'
'-x, -y, -z'
'x, -y, z'
'-x+1/2, -y+1/2, -z+1/2'
'x+1/2, -y+1/2, z+1/2'

loop_
_atom_site_label
_atom_site_type_symbol
_atom_site_fract_x
_atom_site_fract_y
_atom_site_fract_z
_atom_site_U_iso_or_equiv
_atom_site_adp_type
_atom_site_occupancy
_atom_site_symmetry_multiplicity
_atom_site_calc_flag
_atom_site_refinement_flags
_atom_site_disorder_assembly
_atom_site_disorder_group
Cu2 Cu 0.49734(10) 0.5000 1.18607(7) 0.0176(4) Uani 1 2 d S . .
Cl2 Cl 0.3127(3) 0.5000 1.0409(2) 0.0610(9) Uani 1 2 d S . .
N1 N 0.4112(5) 0.4124(4) 1.2689(4) 0.0336(14) Uani 1 1 d . . .
N2 N 0.6183(5) 0.3991(4) 1.1486(4) 0.0329(14) Uani 1 1 d . . .
H1N H 0.6266 0.4134 1.0887 0.040 Uiso 1 1 calc R . .
H2N H 0.7069 0.4042 1.1882 0.040 Uiso 1 1 calc R . .
C1 C 0.5743(8) 0.2986(5) 1.1490(7) 0.056(3) Uani 1 1 d . . .
H11 H 0.6475 0.2572 1.1333 0.067 Uiso 1 1 calc R . .
H21 H 0.4859 0.2893 1.0997 0.067 Uiso 1 1 calc R . .
C2 C 0.5514(8) 0.2694(6) 1.2413(7) 0.068(3) Uani 1 1 d . . .
H12 H 0.6311 0.2930 1.2918 0.082 Uiso 1 1 calc R . .
H22 H 0.5515 0.1987 1.2446 0.082 Uiso 1 1 calc R . .
C3 C 0.4155(8) 0.3064(6) 1.2594(6) 0.058(3) Uani 1 1 d . . .
H13 H 0.3363 0.2861 1.2069 0.070 Uiso 1 1 calc R . .
H23 H 0.4015 0.2767 1.3180 0.070 Uiso 1 1 calc R . .
C4 C 0.2634(7) 0.4453(6) 1.2556(5) 0.043(2) Uani 1 1 d . . .
H14 H 0.2238 0.4210 1.3073 0.052 Uiso 1 1 calc R . .
H24 H 0.2049 0.4210 1.1950 0.052 Uiso 1 1 calc R . .
C8 C 0.4922(7) 0.4456(6) 1.3638(5) 0.052(2) Uani 1 1 d . . .
H18 H 0.5901 0.4213 1.3770 0.062 Uiso 1 1 calc R . .
H28 H 0.4477 0.4213 1.4132 0.062 Uiso 1 1 calc R . .
Fe1 Fe 0.0000 0.5000 0.5000 0.0170(5) Uani 1 4 d S . .
N3 N -0.2147(6) 0.6558(4) 0.5220(4) 0.0296(13) Uani 1 1 d . . .
N4 N 0.1337(9) 0.5000 0.7147(6) 0.035(2) Uani 1 2 d S . .
C5 C -0.1335(6) 0.5972(5) 0.5146(4) 0.0206(14) Uani 1 1 d . . .
C6 C 0.0818(9) 0.5000 0.6349(7) 0.022(2) Uani 1 2 d S . .
O1W O 0.3451(12) 0.1659(7) 1.4833(9) 0.130(4) Uani 0.92 1 d P A 1
K1 K 0.414(3) 0.183(2) 1.490(2) 0.052(8) Uiso 0.08 1 d P . 2

loop_
_atom_site_aniso_label
_atom_site_aniso_U_11
_atom_site_aniso_U_22
_atom_site_aniso_U_33
_atom_site_aniso_U_23
_atom_site_aniso_U_13
_atom_site_aniso_U_12
Cu2 0.0156(5) 0.0213(6) 0.0161(6) 0.000 0.0041(4) 0.000
Cl2 0.0591(19) 0.068(2) 0.057(2) 0.000 0.0174(16) 0.000
N1 0.021(3) 0.050(4) 0.027(3) 0.015(3) 0.001(2) -0.008(3)
N2 0.023(3) 0.039(4) 0.032(3) -0.015(3) -0.002(2) 0.007(3)
C1 0.028(4) 0.029(4) 0.099(8) -0.030(5) -0.008(4) 0.004(3)
C2 0.046(5) 0.029(5) 0.109(8) 0.023(5) -0.019(5) -0.005(4)
C3 0.037(4) 0.052(5) 0.073(6) 0.039(5) -0.011(4) -0.013(4)
C4 0.023(3) 0.083(6) 0.027(4) 0.016(4) 0.013(3) -0.007(4)
C8 0.031(4) 0.102(7) 0.020(4) 0.020(4) 0.003(3) -0.008(4)
Fe1 0.0176(9) 0.0166(9) 0.0151(11) 0.000 0.0005(7) 0.000
N3 0.031(3) 0.027(3) 0.030(3) -0.001(3) 0.006(3) -0.001(3)
N4 0.038(5) 0.037(5) 0.027(6) 0.000 0.001(4) 0.000
C5 0.022(3) 0.023(4) 0.016(4) -0.002(3) 0.003(3) -0.005(3)
C6 0.023(5) 0.022(5) 0.021(6) 0.000 0.005(5) 0.000
O1W 0.121(9) 0.068(7) 0.182(11) -0.014(7) 0.002(8) 0.050(7)

loop_
_atom_type_symbol
_atom_type_description
_atom_type_scat_dispersion_real
_atom_type_scat_dispersion_imag
_atom_type_scat_source
C C 0.0033 0.0016 'International Tables Vol C Tables 4.2.6.8 and 6.1.1.4'
H H 0.0000 0.0000 'International Tables Vol C Tables 4.2.6.8 and 6.1.1.4'
Cl Cl 0.1484 0.1585 'International Tables Vol C Tables 4.2.6.8 and 6.1.1.4'
Cu Cu 0.3201 1.2651 'International Tables Vol C Tables 4.2.6.8 and 6.1.1.4'
Fe Fe 0.3463 0.8444 'International Tables Vol C Tables 4.2.6.8 and 6.1.1.4'
N N 0.0061 0.0033 'International Tables Vol C Tables 4.2.6.8 and 6.1.1.4'
O O 0.0106 0.0060 'International Tables Vol C Tables 4.2.6.8 and 6.1.1.4'
K K 0.2009 0.2494 'International Tables Vol C Tables 4.2.6.8 and 6.1.1.4'

loop_
_geom_angle_atom_site_label_1
_geom_angle_atom_site_label_2
_geom_angle_atom_site_label_3
_geom_angle
_geom_angle_site_symmetry_1
_geom_angle_site_symmetry_3
N2 Cu2 N2 89.5(3) 6_565 .
N2 Cu2 N1 95.6(2) 6_565 6_565
N2 Cu2 N1 160.3(2) . 6_565
N2 Cu2 N1 160.3(2) 6_565 .
N2 Cu2 N1 95.6(2) . .
N1 Cu2 N1 73.6(3) 6_565 .
N2 Cu2 Cl2 97.16(16) 6_565 .
N2 Cu2 Cl2 97.17(16) . .
N1 Cu2 Cl2 101.03(16) 6_565 .
N1 Cu2 Cl2 101.03(16) . .
Cu2 Cl2 K1 116.4(6) . 4_557
Cu2 Cl2 K1 116.4(6) . 7_557
K1 Cl2 K1 100.0(11) 4_557 7_557
C4 N1 C3 110.1(6) . .
C4 N1 C8 107.8(6) . .
C3 N1 C8 112.0(6) . .
C4 N1 Cu2 105.4(4) . .
C3 N1 Cu2 121.0(5) . .
C8 N1 Cu2 99.4(4) . .
C1 N2 Cu2 118.6(5) . .
N2 C1 C2 112.1(7) . .
C1 C2 C3 113.7(7) . .
N1 C3 C2 113.7(6) . .
N1 C4 C4 108.1(4) . 6_565
N1 C8 C8 108.1(4) . 6_565
C5 Fe1 C5 90.7(3) 2_556 .
C5 Fe1 C5 89.3(3) 2_556 5_566
C5 Fe1 C5 179.997(1) . 5_566
C5 Fe1 C5 179.999(1) 2_556 6_565
C5 Fe1 C5 89.3(3) . 6_565
C5 Fe1 C5 90.7(3) 5_566 6_565
C5 Fe1 C6 90.6(2) 2_556 5_566
C5 Fe1 C6 89.4(2) . 5_566
C5 Fe1 C6 90.6(2) 5_566 5_566
C5 Fe1 C6 89.4(2) 6_565 5_566
C5 Fe1 C6 89.4(2) 2_556 .
C5 Fe1 C6 90.6(2) . .
C5 Fe1 C6 89.4(2) 5_566 .
C5 Fe1 C6 90.6(2) 6_565 .
C6 Fe1 C6 179.998(2) 5_566 .
C5 N3 K1 170.3(8) . 5_567
N3 C5 Fe1 179.0(5) . .
N4 C6 Fe1 178.4(8) . .
K1 K1 N3 130.2(6) 2_658 5_567
K1 K1 Cl2 130.0(6) 2_658 7_557
N3 K1 Cl2 99.8(8) 5_567 7_557

loop_
_geom_bond_atom_site_label_1
_geom_bond_atom_site_label_2
_geom_bond_distance
_geom_bond_site_symmetry_2
Cu2 N2 2.000(5) 6_565
Cu2 N2 2.000(5) .
Cu2 N1 2.042(5) 6_565
Cu2 N1 2.042(5) .
Cu2 Cl2 2.428(3) .
Cl2 K1 3.34(3) 4_557
Cl2 K1 3.34(3) 7_557
N1 C4 1.484(8) .
N1 C3 1.489(10) .
N1 C8 1.494(9) .
N2 C1 1.469(9) .
C1 C2 1.477(13) .
C2 C3 1.509(12) .
C4 C4 1.527(16) 6_565
C8 C8 1.520(17) 6_565
Fe1 C5 1.931(7) 2_556
Fe1 C5 1.931(7) .
Fe1 C5 1.931(7) 5_566
Fe1 C5 1.931(7) 6_565
Fe1 C6 1.939(10) 5_566
Fe1 C6 1.939(10) .
N3 C5 1.165(8) .
N3 K1 2.95(3) 5_567
N4 C6 1.153(12) .
K1 K1 1.64(5) 2_658
K1 N3 2.95(3) 5_567
K1 Cl2 3.34(3) 7_557
